data_4066155
loop_
_publ_author_name
'Bera, Holger'
'Braunschweig, Holger'
'D\"orfler, Rainer'
'Kupfer, Thomas'
'Radacki, Krzysztof'
'Seeler, Fabian'

_publ_section_title
;
 Half-Sandwich Tungsten Complexes with Metal- and
 \h5-Cyclopentadienyl-Bound Functional Stannyl Groups and Their
 Transformation intoAnsaComplexes&#x2020;
;
_journal_issue 21
_journal_name_full Organometallics
_journal_page_first 5111
_journal_paper_doi 10.1021/om100324m
_journal_volume 29
_journal_year 2010
_chemical_formula_moiety 'C14 H22 O3 Sn2 W'
_chemical_formula_sum 'C14 H22 O3 Sn2 W'
_chemical_formula_weight 659.55
_chemical_name_systematic
; 
 ? 
;
_space_group_IT_number 14
_symmetry_cell_setting monoclinic
_symmetry_space_group_name_Hall '-P 2ybc'
_symmetry_space_group_name_H-M 'P 1 21/c 1'
_atom_sites_solution_hydrogens geom
_atom_sites_solution_primary direct
_atom_sites_solution_secondary difmap
_audit_creation_method SHELXL-97
_cell_angle_alpha 90.00
_cell_angle_beta 95.020(3)
_cell_angle_gamma 90.00
_cell_formula_units_Z 4
_cell_length_a 11.6374(16)
_cell_length_b 7.5447(11)
_cell_length_c 21.632(3)
_cell_measurement_reflns_used 5038
_cell_measurement_temperature 173(2)
_cell_measurement_theta_max 26.042
_cell_measurement_theta_min 2.4655
_cell_volume 1892.0(5)
_computing_cell_refinement 'Saint-NT v. 6.45'
_computing_data_collection 'Smart-NT v. 5.63'
_computing_data_reduction 'Saint-NT v. 6.45'
_computing_molecular_graphics 'XP in ShelxTL-97'
_computing_publication_material 'XP in ShelxTL-97'
_computing_structure_refinement 'SHELXL-97 (Sheldrick, 1997)'
_computing_structure_solution 'SHELXS-97 (Sheldrick, 1990)'
_diffrn_ambient_temperature 173(2)
_diffrn_measured_fraction_theta_full 1.000
_diffrn_measured_fraction_theta_max 1.000
_diffrn_measurement_device_type 'Bruker SMART CCD area detector'
_diffrn_measurement_method 'phi and omega scans'
_diffrn_radiation_monochromator graphite
_diffrn_radiation_source 'fine-focus sealed tube'
_diffrn_radiation_type MoK\a
_diffrn_radiation_wavelength 0.71073
_diffrn_reflns_av_R_equivalents 0.0346
_diffrn_reflns_av_sigmaI/netI 0.0247
_diffrn_reflns_limit_h_max 14
_diffrn_reflns_limit_h_min -14
_diffrn_reflns_limit_k_max 9
_diffrn_reflns_limit_k_min -9
_diffrn_reflns_limit_l_max 26
_diffrn_reflns_limit_l_min -26
_diffrn_reflns_number 19700
_diffrn_reflns_theta_full 26.04
_diffrn_reflns_theta_max 26.04
_diffrn_reflns_theta_min 1.89
_exptl_absorpt_coefficient_mu 8.687
_exptl_absorpt_correction_T_max 0.77
_exptl_absorpt_correction_T_min 0.4435
_exptl_absorpt_correction_type multi-scan
_exptl_absorpt_process_details 'SadAbs2.0 (Sheldrick 2000)'
_exptl_crystal_colour colorless
_exptl_crystal_density_diffrn 2.315
_exptl_crystal_density_method 'not measured'
_exptl_crystal_description plate
_exptl_crystal_F_000 1216
_exptl_crystal_size_max 0.26
_exptl_crystal_size_mid 0.09
_exptl_crystal_size_min 0.03
_refine_diff_density_max 1.092
_refine_diff_density_min -0.614
_refine_diff_density_rms 0.126
_refine_ls_extinction_method none
_refine_ls_goodness_of_fit_ref 1.147
_refine_ls_hydrogen_treatment mixed
_refine_ls_matrix_type full
_refine_ls_number_parameters 189
_refine_ls_number_reflns 3743
_refine_ls_number_restraints 0
_refine_ls_restrained_S_all 1.147
_refine_ls_R_factor_all 0.0270
_refine_ls_R_factor_gt 0.0249
_refine_ls_shift/su_max 0.001
_refine_ls_shift/su_mean 0.000
_refine_ls_structure_factor_coef Fsqd
_refine_ls_weighting_details 'calc w=1/[\s^2^(Fo^2^)+(0.0258P)^2^+3.5945P] where P=(Fo^2^+2Fc^2^)/3'
_refine_ls_weighting_scheme calc
_refine_ls_wR_factor_gt 0.0603
_refine_ls_wR_factor_ref 0.0613
_reflns_number_gt 3553
_reflns_number_total 3743
_reflns_threshold_expression >2sigma(I)
_cod_data_source_file om100324m_si_001.cif
_cod_data_source_block 8
_cod_original_sg_symbol_H-M P2(1)/c
_cod_database_code 4066155

loop_
_symmetry_equiv_pos_as_xyz
'x, y, z'
'-x, y+1/2, -z+1/2'
'-x, -y, -z'
'x, -y-1/2, z-1/2'

loop_
_atom_site_label
_atom_site_type_symbol
_atom_site_fract_x
_atom_site_fract_y
_atom_site_fract_z
_atom_site_U_iso_or_equiv
_atom_site_adp_type
_atom_site_occupancy
_atom_site_symmetry_multiplicity
_atom_site_calc_flag
_atom_site_refinement_flags
W1 W 0.123102(15) 0.12042(2) 0.150139(8) 0.02444(7) Uani 1 1 d .
Sn2 Sn 0.36145(3) 0.13095(4) 0.129638(18) 0.03581(10) Uani 1 1 d .
Sn3 Sn -0.18211(3) 0.33172(4) 0.102968(15) 0.03105(9) Uani 1 1 d .
O3 O -0.0383(3) -0.2027(5) 0.11722(17) 0.0397(8) Uani 1 1 d .
O1 O 0.2536(3) -0.1894(5) 0.22152(19) 0.0466(9) Uani 1 1 d .
O2 O 0.1501(4) 0.0878(6) 0.00809(17) 0.0535(10) Uani 1 1 d .
C3 C 0.0198(4) -0.0821(6) 0.1286(2) 0.0292(10) Uani 1 1 d .
C15 C 0.0811(4) 0.4236(6) 0.1458(2) 0.0313(10) Uani 1 1 d .
H15A H 0.0878 0.5012 0.1088 0.038 Uiso 1 1 calc R
C14 C -0.0207(4) 0.3331(6) 0.1596(2) 0.0290(10) Uani 1 1 d .
C12 C 0.1221(5) 0.2927(7) 0.2396(2) 0.0405(12) Uani 1 1 d .
C1 C 0.2082(4) -0.0745(7) 0.1933(2) 0.0329(10) Uani 1 1 d .
C13 C 0.0069(4) 0.2520(7) 0.2186(2) 0.0345(11) Uani 1 1 d .
C2 C 0.1424(4) 0.0963(6) 0.0610(2) 0.0339(11) Uani 1 1 d .
C11 C 0.1676(5) 0.3999(7) 0.1943(3) 0.0398(12) Uani 1 1 d .
H11A H 0.2452 0.4577 0.1980 0.048 Uiso 1 1 calc R
C21 C -0.2898(4) 0.5464(7) 0.1257(3) 0.0445(13) Uani 1 1 d .
H21A H -0.3625 0.5420 0.0991 0.067 Uiso 1 1 calc R
H21B H -0.2506 0.6589 0.1191 0.067 Uiso 1 1 calc R
H21C H -0.3060 0.5371 0.1693 0.067 Uiso 1 1 calc R
C23 C -0.1391(5) 0.3665(7) 0.0101(2) 0.0439(13) Uani 1 1 d .
H23A H -0.2098 0.3668 -0.0181 0.066 Uiso 1 1 calc R
H23B H -0.0891 0.2692 -0.0010 0.066 Uiso 1 1 calc R
H23C H -0.0987 0.4796 0.0067 0.066 Uiso 1 1 calc R
C22 C -0.2693(5) 0.0900(7) 0.1192(3) 0.0447(13) Uani 1 1 d .
H22A H -0.3431 0.0870 0.0937 0.067 Uiso 1 1 calc R
H22B H -0.2832 0.0820 0.1631 0.067 Uiso 1 1 calc R
H22C H -0.2216 -0.0104 0.1082 0.067 Uiso 1 1 calc R
C31 C 0.4607(5) 0.1811(9) 0.2162(3) 0.0591(16) Uani 1 1 d .
H31A H 0.5429 0.1849 0.2095 0.089 Uiso 1 1 calc R
H31B H 0.4471 0.0862 0.2457 0.089 Uiso 1 1 calc R
H31C H 0.4375 0.2949 0.2330 0.089 Uiso 1 1 calc R
C32 C 0.4196(6) -0.1137(9) 0.0925(4) 0.068(2) Uani 1 1 d .
H32A H 0.5017 -0.1044 0.0862 0.103 Uiso 1 1 calc R
H32B H 0.3755 -0.1383 0.0528 0.103 Uiso 1 1 calc R
H32C H 0.4080 -0.2103 0.1217 0.103 Uiso 1 1 calc R
C33 C 0.3946(6) 0.3409(10) 0.0665(4) 0.073(2) Uani 1 1 d .
H33A H 0.4769 0.3426 0.0600 0.109 Uiso 1 1 calc R
H33B H 0.3728 0.4546 0.0840 0.109 Uiso 1 1 calc R
H33C H 0.3493 0.3212 0.0268 0.109 Uiso 1 1 calc R
H12 H 0.162(4) 0.255(7) 0.274(2) 0.026(12) Uiso 1 1 d .
H13 H -0.038(4) 0.178(7) 0.240(2) 0.031(13) Uiso 1 1 d .

loop_
_atom_site_aniso_label
_atom_site_aniso_U_11
_atom_site_aniso_U_22
_atom_site_aniso_U_33
_atom_site_aniso_U_23
_atom_site_aniso_U_13
_atom_site_aniso_U_12
W1 0.02453(11) 0.02158(11) 0.02728(11) -0.00086(6) 0.00257(7) 0.00188(7)
Sn2 0.02627(18) 0.03146(19) 0.0503(2) -0.00352(14) 0.00700(15) -0.00163(13)
Sn3 0.02707(17) 0.02920(17) 0.03681(18) 0.00030(13) 0.00237(13) 0.00173(13)
O3 0.040(2) 0.0294(19) 0.050(2) -0.0035(16) 0.0025(16) -0.0035(16)
O1 0.036(2) 0.036(2) 0.066(2) 0.0148(19) -0.0067(18) 0.0039(16)
O2 0.063(3) 0.065(3) 0.034(2) -0.0036(18) 0.0117(18) 0.006(2)
C3 0.029(2) 0.029(2) 0.030(2) 0.0000(19) 0.0031(19) 0.006(2)
C15 0.032(2) 0.023(2) 0.040(3) -0.0021(19) 0.004(2) 0.0050(19)
C14 0.030(2) 0.023(2) 0.035(2) -0.0015(18) 0.0051(19) 0.0047(18)
C12 0.048(3) 0.038(3) 0.033(3) -0.010(2) -0.009(2) 0.018(2)
C1 0.026(2) 0.032(3) 0.041(3) -0.002(2) 0.003(2) -0.001(2)
C13 0.039(3) 0.031(3) 0.035(2) -0.002(2) 0.009(2) 0.009(2)
C2 0.038(3) 0.031(3) 0.032(3) -0.001(2) 0.003(2) 0.002(2)
C11 0.034(3) 0.028(3) 0.057(3) -0.013(2) 0.003(2) 0.002(2)
C21 0.033(3) 0.034(3) 0.064(3) -0.008(3) -0.006(2) 0.011(2)
C23 0.041(3) 0.054(4) 0.037(3) 0.003(2) 0.004(2) -0.006(2)
C22 0.035(3) 0.040(3) 0.061(3) 0.002(3) 0.013(3) -0.006(2)
C31 0.040(3) 0.063(4) 0.072(4) -0.007(3) -0.007(3) -0.003(3)
C32 0.040(3) 0.056(4) 0.112(6) -0.029(4) 0.021(4) 0.006(3)
C33 0.050(4) 0.077(5) 0.092(5) 0.034(4) 0.018(4) -0.008(3)

loop_
_atom_type_symbol
_atom_type_description
_atom_type_scat_dispersion_real
_atom_type_scat_dispersion_imag
_atom_type_scat_source
C C 0.0033 0.0016 'International Tables Vol C Tables 4.2.6.8 and 6.1.1.4'
H H 0.0000 0.0000 'International Tables Vol C Tables 4.2.6.8 and 6.1.1.4'
O O 0.0106 0.0060 'International Tables Vol C Tables 4.2.6.8 and 6.1.1.4'
Sn Sn -0.6537 1.4246 'International Tables Vol C Tables 4.2.6.8 and 6.1.1.4'
W W -0.8490 6.8722 'International Tables Vol C Tables 4.2.6.8 and 6.1.1.4'

loop_
_geom_angle_atom_site_label_1
_geom_angle_atom_site_label_2
_geom_angle_atom_site_label_3
_geom_angle
C1 W1 C2 107.5(2)
C1 W1 C3 78.70(19)
C2 W1 C3 79.46(19)
C1 W1 C13 108.38(19)
C2 W1 C13 142.10(19)
C3 W1 C13 96.01(19)
C1 W1 C12 93.52(19)
C2 W1 C12 150.9(2)
C3 W1 C12 125.4(2)
C13 W1 C12 35.36(19)
C1 W1 C15 147.81(18)
C2 W1 C15 95.30(18)
C3 W1 C15 128.79(17)
C13 W1 C15 58.30(18)
C12 W1 C15 58.13(18)
C1 W1 C14 143.78(18)
C2 W1 C14 107.00(18)
C3 W1 C14 97.21(17)
C13 W1 C14 35.69(17)
C12 W1 C14 59.33(17)
C15 W1 C14 35.38(16)
C1 W1 C11 113.19(19)
C2 W1 C11 116.1(2)
C3 W1 C11 153.70(18)
C13 W1 C11 58.40(19)
C12 W1 C11 35.0(2)
C15 W1 C11 34.72(17)
C14 W1 C11 58.93(17)
C1 W1 Sn2 68.74(14)
C2 W1 Sn2 69.76(15)
C3 W1 Sn2 124.48(13)
C13 W1 Sn2 135.99(13)
C12 W1 Sn2 100.91(14)
C15 W1 Sn2 99.75(12)
C14 W1 Sn2 135.09(12)
C11 W1 Sn2 81.71(13)
C32 Sn2 C31 108.4(3)
C32 Sn2 C33 108.4(3)
C31 Sn2 C33 108.2(3)
C32 Sn2 W1 112.17(18)
C31 Sn2 W1 109.03(18)
C33 Sn2 W1 110.6(2)
C23 Sn3 C22 114.6(2)
C23 Sn3 C21 108.4(2)
C22 Sn3 C21 108.3(2)
C23 Sn3 C14 105.7(2)
C22 Sn3 C14 108.4(2)
C21 Sn3 C14 111.53(19)
O3 C3 W1 178.1(4)
C11 C15 C14 109.8(4)
C11 C15 W1 73.2(3)
C14 C15 W1 72.3(3)
C11 C15 H15A 125.0
C14 C15 H15A 125.0
W1 C15 H15A 125.0
C15 C14 C13 105.5(4)
C15 C14 Sn3 125.8(3)
C13 C14 Sn3 128.7(4)
C15 C14 W1 72.3(3)
C13 C14 W1 71.1(3)
Sn3 C14 W1 122.9(2)
C11 C12 C13 107.8(5)
C11 C12 W1 73.4(3)
C13 C12 W1 71.6(3)
C11 C12 H12 124(3)
C13 C12 H12 128(3)
W1 C12 H12 118(3)
O1 C1 W1 175.8(4)
C12 C13 C14 109.2(5)
C12 C13 W1 73.0(3)
C14 C13 W1 73.2(3)
C12 C13 H13 123(3)
C14 C13 H13 128(3)
W1 C13 H13 117(3)
O2 C2 W1 177.0(5)
C15 C11 C12 107.8(5)
C15 C11 W1 72.1(3)
C12 C11 W1 71.7(3)
C15 C11 H11A 126.0
C12 C11 H11A 126.0
W1 C11 H11A 126.0
Sn3 C21 H21A 109.5
Sn3 C21 H21B 109.5
H21A C21 H21B 109.5
Sn3 C21 H21C 109.5
H21A C21 H21C 109.5
H21B C21 H21C 109.5
Sn3 C23 H23A 109.5
Sn3 C23 H23B 109.5
H23A C23 H23B 109.5
Sn3 C23 H23C 109.5
H23A C23 H23C 109.5
H23B C23 H23C 109.5
Sn3 C22 H22A 109.5
Sn3 C22 H22B 109.5
H22A C22 H22B 109.5
Sn3 C22 H22C 109.5
H22A C22 H22C 109.5
H22B C22 H22C 109.5
Sn2 C31 H31A 109.5
Sn2 C31 H31B 109.5
H31A C31 H31B 109.5
Sn2 C31 H31C 109.5
H31A C31 H31C 109.5
H31B C31 H31C 109.5
Sn2 C32 H32A 109.5
Sn2 C32 H32B 109.5
H32A C32 H32B 109.5
Sn2 C32 H32C 109.5
H32A C32 H32C 109.5
H32B C32 H32C 109.5
Sn2 C33 H33A 109.5
Sn2 C33 H33B 109.5
H33A C33 H33B 109.5
Sn2 C33 H33C 109.5
H33A C33 H33C 109.5
H33B C33 H33C 109.5

loop_
_geom_bond_atom_site_label_1
_geom_bond_atom_site_label_2
_geom_bond_distance
W1 C1 1.963(5)
W1 C2 1.968(5)
W1 C3 1.975(5)
W1 C13 2.314(5)
W1 C12 2.332(5)
W1 C15 2.339(5)
W1 C14 2.340(4)
W1 C11 2.354(5)
W1 Sn2 2.8481(5)
Sn2 C32 2.146(6)
Sn2 C31 2.147(6)
Sn2 C33 2.148(7)
Sn3 C23 2.128(5)
Sn3 C22 2.131(5)
Sn3 C21 2.132(5)
Sn3 C14 2.150(5)
O3 C3 1.147(6)
O1 C1 1.160(6)
O2 C2 1.159(6)
C15 C11 1.400(7)
C15 C14 1.422(7)
C15 H15A 1.0000
C14 C13 1.426(7)
C12 C11 1.408(8)
C12 C13 1.411(8)
C12 H12 0.90(5)
C13 H13 0.92(5)
C11 H11A 1.0000
C21 H21A 0.9800
C21 H21B 0.9800
C21 H21C 0.9800
C23 H23A 0.9800
C23 H23B 0.9800
C23 H23C 0.9800
C22 H22A 0.9800
C22 H22B 0.9800
C22 H22C 0.9800
C31 H31A 0.9800
C31 H31B 0.9800
C31 H31C 0.9800
C32 H32A 0.9800
C32 H32B 0.9800
C32 H32C 0.9800
C33 H33A 0.9800
C33 H33B 0.9800
C33 H33C 0.9800

loop_
_geom_torsion_atom_site_label_1
_geom_torsion_atom_site_label_2
_geom_torsion_atom_site_label_3
_geom_torsion_atom_site_label_4
_geom_torsion
C1 W1 Sn2 C32 55.3(3)
C2 W1 Sn2 C32 -63.9(3)
C3 W1 Sn2 C32 -3.2(3)
C13 W1 Sn2 C32 150.1(3)
C12 W1 Sn2 C32 144.8(3)
C15 W1 Sn2 C32 -156.0(3)
C14 W1 Sn2 C32 -158.0(3)
C11 W1 Sn2 C32 174.2(3)
C1 W1 Sn2 C31 -64.7(3)
C2 W1 Sn2 C31 176.1(3)
C3 W1 Sn2 C31 -123.3(3)
C13 W1 Sn2 C31 30.1(3)
C12 W1 Sn2 C31 24.8(2)
C15 W1 Sn2 C31 84.0(2)
C14 W1 Sn2 C31 82.0(3)
C11 W1 Sn2 C31 54.2(2)
C1 W1 Sn2 C33 176.4(3)
C2 W1 Sn2 C33 57.3(3)
C3 W1 Sn2 C33 117.9(3)
C13 W1 Sn2 C33 -88.7(3)
C12 W1 Sn2 C33 -94.0(3)
C15 W1 Sn2 C33 -34.8(3)
C14 W1 Sn2 C33 -36.8(3)
C11 W1 Sn2 C33 -64.6(3)
C1 W1 C15 C11 5.6(5)
C2 W1 C15 C11 -130.0(3)
C3 W1 C15 C11 149.3(3)
C13 W1 C15 C11 79.0(3)
C12 W1 C15 C11 37.2(3)
C14 W1 C15 C11 117.9(4)
Sn2 W1 C15 C11 -59.7(3)
C1 W1 C15 C14 -112.2(4)
C2 W1 C15 C14 112.1(3)
C3 W1 C15 C14 31.4(4)
C13 W1 C15 C14 -38.8(3)
C12 W1 C15 C14 -80.7(3)
C11 W1 C15 C14 -117.9(4)
Sn2 W1 C15 C14 -177.5(2)
C11 C15 C14 C13 -0.2(5)
W1 C15 C14 C13 63.9(3)
C11 C15 C14 Sn3 177.7(3)
W1 C15 C14 Sn3 -118.2(3)
C11 C15 C14 W1 -64.1(3)
C23 Sn3 C14 C15 28.7(4)
C22 Sn3 C14 C15 151.9(4)
C21 Sn3 C14 C15 -88.9(4)
C23 Sn3 C14 C13 -153.8(4)
C22 Sn3 C14 C13 -30.6(5)
C21 Sn3 C14 C13 88.5(4)
C23 Sn3 C14 W1 -62.5(3)
C22 Sn3 C14 W1 60.8(3)
C21 Sn3 C14 W1 179.9(2)
C1 W1 C14 C15 123.4(3)
C2 W1 C14 C15 -74.7(3)
C3 W1 C14 C15 -155.8(3)
C13 W1 C14 C15 113.9(4)
C12 W1 C14 C15 77.0(3)
C11 W1 C14 C15 36.0(3)
Sn2 W1 C14 C15 3.4(3)
C1 W1 C14 C13 9.6(5)
C2 W1 C14 C13 171.4(3)
C3 W1 C14 C13 90.3(3)
C12 W1 C14 C13 -36.9(3)
C15 W1 C14 C13 -113.9(4)
C11 W1 C14 C13 -77.9(3)
Sn2 W1 C14 C13 -110.5(3)
C1 W1 C14 Sn3 -114.9(3)
C2 W1 C14 Sn3 47.0(3)
C3 W1 C14 Sn3 -34.2(3)
C13 W1 C14 Sn3 -124.4(4)
C12 W1 C14 Sn3 -161.3(3)
C15 W1 C14 Sn3 121.7(4)
C11 W1 C14 Sn3 157.7(3)
Sn2 W1 C14 Sn3 125.10(18)
C1 W1 C12 C11 126.9(3)
C2 W1 C12 C11 -9.9(6)
C3 W1 C12 C11 -154.5(3)
C13 W1 C12 C11 -115.8(4)
C15 W1 C12 C11 -36.9(3)
C14 W1 C12 C11 -78.5(3)
Sn2 W1 C12 C11 57.9(3)
C1 W1 C12 C13 -117.3(3)
C2 W1 C12 C13 105.8(5)
C3 W1 C12 C13 -38.7(4)
C15 W1 C12 C13 78.9(3)
C14 W1 C12 C13 37.2(3)
C11 W1 C12 C13 115.8(4)
Sn2 W1 C12 C13 173.6(3)
C11 C12 C13 C14 0.2(5)
W1 C12 C13 C14 -64.7(3)
C11 C12 C13 W1 65.0(3)
C15 C14 C13 C12 0.0(5)
Sn3 C14 C13 C12 -177.9(3)
W1 C14 C13 C12 64.6(3)
C15 C14 C13 W1 -64.6(3)
Sn3 C14 C13 W1 117.5(4)
C1 W1 C13 C12 69.1(4)
C2 W1 C13 C12 -130.3(4)
C3 W1 C13 C12 149.2(3)
C15 W1 C13 C12 -78.3(3)
C14 W1 C13 C12 -116.8(5)
C11 W1 C13 C12 -37.3(3)
Sn2 W1 C13 C12 -9.0(4)
C1 W1 C13 C14 -174.1(3)
C2 W1 C13 C14 -13.5(5)
C3 W1 C13 C14 -94.0(3)
C12 W1 C13 C14 116.8(5)
C15 W1 C13 C14 38.5(3)
C11 W1 C13 C14 79.5(3)
Sn2 W1 C13 C14 107.8(3)
C14 C15 C11 C12 0.4(5)
W1 C15 C11 C12 -63.2(3)
C14 C15 C11 W1 63.6(3)
C13 C12 C11 C15 -0.4(5)
W1 C12 C11 C15 63.5(3)
C13 C12 C11 W1 -63.8(3)
C1 W1 C11 C15 -176.7(3)
C2 W1 C11 C15 58.2(4)
C3 W1 C11 C15 -64.1(6)
C13 W1 C11 C15 -78.7(3)
C12 W1 C11 C15 -116.5(4)
C14 W1 C11 C15 -36.7(3)
Sn2 W1 C11 C15 120.7(3)
C1 W1 C11 C12 -60.3(3)
C2 W1 C11 C12 174.6(3)
C3 W1 C11 C12 52.4(6)
C13 W1 C11 C12 37.7(3)
C15 W1 C11 C12 116.5(4)
C14 W1 C11 C12 79.8(3)
Sn2 W1 C11 C12 -122.8(3)
